data_4331306
loop_
_publ_author_name
'Maria Barsukova-Stuckart'
'Natalya V. Izarova'
'Ryan A. Barrett'
'Zhenxing Wang'
'Johan van Tol'
'Harold W. Kroto'
'Naresh S. Dalal'
'Pablo Jim\'enez-Lozano'
'Jorge J. Carb\'o'
'Josep M. Poblet'
'Marc S. von Gernler'
'Thomas Drewello'
'Pedro de Oliveira'
'Bineta Keita'
'Ulrich Kortz'

_publ_contact_author_address
;Jacobs University
School of Engineering and Science
P.O. Box 750 561
28725 Bremen
Germany
;
_publ_contact_author_email u.kortz@jacobs-university.de
_publ_contact_author_fax '+49-421-200 3229'
_publ_contact_author_name 'Ulrich Kortz'
_publ_contact_author_phone '+49-421-200 3235'
_publ_section_title
;
 Polyoxopalladates Encapsulating 8-Coordinated Metal Ions, [MO8PdII12L8]n-
 (M = Sc3+, Mn2+, Fe3+, Co2+, Ni2+, Cu2+, Zn2+, Lu3+; L = PhAsO32-,
 PhPO32-, SeO32-)
;
_journal_name_full 'Inorganic Chemistry'
_journal_page_first 13214
_journal_page_last 13228
_journal_paper_doi 10.1021/ic301537n
_journal_volume 51
_journal_year 2012
_chemical_formula_sum 'Co H20 Na6 O42 Pd12 Se8'
_chemical_formula_weight 2797.51
_chemical_name_systematic
; 
 ? 
;
_space_group_IT_number 62
_symmetry_cell_setting orthorhombic
_symmetry_space_group_name_Hall '-P 2ac 2n'
_symmetry_space_group_name_H-M 'P n m a'
_atom_sites_solution_primary direct
_atom_sites_solution_secondary difmap
_audit_creation_method SHELXL-97
_cell_angle_alpha 90.00
_cell_angle_beta 90.00
_cell_angle_gamma 90.00
_cell_formula_units_Z 4
_cell_length_a 18.866(6)
_cell_length_b 12.886(4)
_cell_length_c 18.703(7)
_cell_measurement_reflns_used 905
_cell_measurement_temperature 100(2)
_cell_measurement_theta_max 20.34
_cell_measurement_theta_min 3.63
_cell_volume 4547(3)
_computing_cell_refinement 'Bruker SAINT'
_computing_data_collection 'Bruker APEX2'
_computing_data_reduction 'Bruker SAINT'
_computing_molecular_graphics 'Bruker SHELXTL'
_computing_publication_material 'Bruker SHELXTL'
_computing_structure_refinement 'SHELXL-97 (Sheldrick, 2008)'
_computing_structure_solution 'SHELXS-97 (Sheldrick, 2008)'
_diffrn_ambient_temperature 100(2)
_diffrn_measured_fraction_theta_full 0.999
_diffrn_measured_fraction_theta_max 0.999
_diffrn_measurement_device_type 'Bruker APEX-II CCD'
_diffrn_measurement_method '\f and \w scans'
_diffrn_radiation_monochromator graphite
_diffrn_radiation_source 'fine-focus sealed tube'
_diffrn_radiation_type MoK\a
_diffrn_radiation_wavelength 0.71073
_diffrn_reflns_av_R_equivalents 0.1679
_diffrn_reflns_av_sigmaI/netI 0.0664
_diffrn_reflns_limit_h_max 19
_diffrn_reflns_limit_h_min -19
_diffrn_reflns_limit_k_max 12
_diffrn_reflns_limit_k_min -13
_diffrn_reflns_limit_l_max 18
_diffrn_reflns_limit_l_min -18
_diffrn_reflns_number 37629
_diffrn_reflns_theta_full 21.07
_diffrn_reflns_theta_max 21.07
_diffrn_reflns_theta_min 1.92
_exptl_absorpt_coefficient_mu 11.550
_exptl_absorpt_correction_T_max 0.5298
_exptl_absorpt_correction_T_min 0.4218
_exptl_absorpt_correction_type multi-scan
_exptl_absorpt_process_details SADABS
_exptl_crystal_colour red
_exptl_crystal_density_diffrn 4.087
_exptl_crystal_description octahedron
_exptl_crystal_F_000 5092
_exptl_crystal_size_max 0.11
_exptl_crystal_size_mid 0.09
_exptl_crystal_size_min 0.06
_refine_diff_density_max 2.679
_refine_diff_density_min -2.464
_refine_diff_density_rms 0.645
_refine_ls_extinction_method none
_refine_ls_goodness_of_fit_ref 1.092
_refine_ls_matrix_type full
_refine_ls_number_parameters 232
_refine_ls_number_reflns 2602
_refine_ls_number_restraints 0
_refine_ls_restrained_S_all 1.092
_refine_ls_R_factor_all 0.0948
_refine_ls_R_factor_gt 0.0538
_refine_ls_shift/su_max 0.000
_refine_ls_shift/su_mean 0.000
_refine_ls_structure_factor_coef Fsqd
_refine_ls_weighting_details 'calc w=1/[\s^2^(Fo^2^)+(0.1382P)^2^+0.0000P] where P=(Fo^2^+2Fc^2^)/3'
_refine_ls_weighting_scheme calc
_refine_ls_wR_factor_gt 0.1508
_refine_ls_wR_factor_ref 0.2184
_reflns_number_gt 1788
_reflns_number_total 2602
_reflns_threshold_expression >2sigma(I)
_cod_data_source_file ic301537n_si_001_12.cif
_cod_data_source_block CoPd12Se8_Na-3c
_cod_original_formula_sum 'H20 Co Na6 O42 Pd12 Se8'
_cod_database_code 4331306

loop_
_symmetry_equiv_pos_as_xyz
'x, y, z'
'-x+1/2, -y, z+1/2'
'-x, y+1/2, -z'
'x+1/2, -y+1/2, -z+1/2'
'-x, -y, -z'
'x-1/2, y, -z-1/2'
'x, -y-1/2, z'
'-x-1/2, y-1/2, z-1/2'

loop_
_atom_site_label
_atom_site_type_symbol
_atom_site_fract_x
_atom_site_fract_y
_atom_site_fract_z
_atom_site_U_iso_or_equiv
_atom_site_adp_type
_atom_site_occupancy
_atom_site_symmetry_multiplicity
_atom_site_calc_flag
_atom_site_refinement_flags
Co1 Co 0.2291(2) 0.2500 -0.1082(3) 0.0108(12) Uani 1 2 d S
Pd1 Pd 0.31367(10) 0.12254(16) -0.23307(12) 0.0141(6) Uani 1 1 d .
Pd2 Pd 0.23153(10) -0.00531(16) -0.10610(12) 0.0154(6) Uani 1 1 d .
Pd3 Pd 0.08440(10) 0.11991(16) -0.14909(12) 0.0152(6) Uani 1 1 d .
Pd4 Pd 0.16660(15) 0.2500 -0.27254(17) 0.0204(9) Uani 1 2 d S
Pd5 Pd 0.37635(10) 0.12418(16) -0.06797(12) 0.0158(6) Uani 1 1 d .
Pd6 Pd 0.14067(10) 0.12279(16) 0.01463(12) 0.0144(6) Uani 1 1 d .
Pd7 Pd 0.28648(15) 0.2500 0.05660(16) 0.0151(8) Uani 1 2 d S
Se1 Se 0.38702(14) -0.0881(2) -0.16489(16) 0.0192(8) Uani 1 1 d .
Se2 Se 0.07643(13) -0.0935(2) -0.05138(16) 0.0165(8) Uani 1 1 d .
Se3 Se -0.0097(2) 0.2500 -0.2677(2) 0.0217(11) Uani 1 2 d S
Se4 Se 0.3003(2) 0.2500 -0.3868(2) 0.0195(11) Uani 1 2 d S
Se5 Se 0.4616(2) 0.2500 0.0583(2) 0.0196(11) Uani 1 2 d S
Se6 Se 0.1456(2) 0.2500 0.1662(2) 0.0190(11) Uani 1 2 d S
O1 O 0.1983(12) 0.2500 0.0046(13) 0.012(6) Uiso 1 2 d S
O2 O 0.1298(12) 0.2500 -0.1748(14) 0.020(7) Uiso 1 2 d S
O3 O 0.1661(8) 0.1086(12) -0.0868(9) 0.012(4) Uiso 1 1 d .
O4 O 0.3271(12) 0.2500 -0.0385(13) 0.014(6) Uiso 1 2 d S
O5 O 0.2579(13) 0.2500 -0.2241(14) 0.020(7) Uiso 1 2 d S
O6 O 0.2954(8) 0.1115(12) -0.1302(9) 0.011(4) Uiso 1 1 d .
O1S1 O 0.3709(9) -0.0136(15) -0.2358(10) 0.027(5) Uiso 1 1 d .
O1S4 O 0.3300(9) 0.1450(14) -0.3412(10) 0.020(5) Uiso 1 1 d .
O2S1 O 0.3057(9) -0.1138(14) -0.1280(10) 0.023(5) Uiso 1 1 d .
O2S2 O 0.1614(9) -0.1192(13) -0.0781(10) 0.018(5) Uiso 1 1 d .
O3S2 O 0.0437(8) -0.0211(13) -0.1215(9) 0.013(4) Uiso 1 1 d .
O3S3 O -0.0015(9) 0.1441(13) -0.2138(10) 0.020(5) Uiso 1 1 d .
O4S3 O 0.0663(15) 0.2500 -0.3174(17) 0.042(8) Uiso 1 2 d S
O4S4 O 0.2106(14) 0.2500 -0.3725(15) 0.032(8) Uiso 1 2 d S
O5S1 O 0.4249(9) -0.0058(13) -0.1018(10) 0.021(5) Uiso 1 1 d .
O5S5 O 0.4567(9) 0.1438(14) 0.0023(10) 0.020(5) Uiso 1 1 d .
O6S2 O 0.0838(8) -0.0116(13) 0.0172(9) 0.016(4) Uiso 1 1 d .
O6S6 O 0.1164(9) 0.1458(14) 0.1198(10) 0.021(5) Uiso 1 1 d .
O7S5 O 0.3839(13) 0.2500 0.1047(14) 0.021(7) Uiso 1 2 d S
O7S6 O 0.2362(13) 0.2500 0.1554(14) 0.027(7) Uiso 1 2 d S
Na1 Na -0.0753(5) 0.0241(9) -0.1488(6) 0.022(3) Uani 1 1 d .
Na2 Na 0.2235(8) -0.2500 -0.1291(10) 0.036(5) Uani 1 2 d S
Na3 Na 0.3260(17) 0.2500 0.2623(15) 0.036(10) Uani 0.50 2 d SP
Na4 Na 0.4623(11) -0.0245(18) 0.0412(14) 0.038(7) Uani 0.50 1 d P
O1W O 0.3695(14) 0.109(2) 0.1888(15) 0.036(8) Uiso 0.75 1 d P
O2W O 0.2238(11) -0.0168(18) -0.3680(13) 0.054(7) Uiso 1 1 d .
O3W O 0.0715(13) 0.024(2) -0.3445(14) 0.069(8) Uiso 1 1 d .
O4W O 0.4623(15) 0.142(2) 0.2574(16) 0.082(9) Uiso 1 1 d .
O5W O 0.3740(18) -0.137(3) 0.031(2) 0.036(9) Uiso 0.60 1 d P
O6W O 0.409(2) -0.184(3) 0.074(2) 0.018(11) Uiso 0.40 1 d P

loop_
_atom_site_aniso_label
_atom_site_aniso_U_11
_atom_site_aniso_U_22
_atom_site_aniso_U_33
_atom_site_aniso_U_23
_atom_site_aniso_U_13
_atom_site_aniso_U_12
Co1 0.007(3) 0.011(3) 0.014(3) 0.000 0.000(2) 0.000
Pd1 0.0102(12) 0.0159(13) 0.0161(14) -0.0019(10) 0.0005(10) 0.0008(9)
Pd2 0.0100(12) 0.0126(13) 0.0236(15) -0.0034(11) 0.0035(10) 0.0004(9)
Pd3 0.0089(12) 0.0139(13) 0.0227(14) -0.0026(10) -0.0010(10) -0.0009(9)
Pd4 0.0115(17) 0.031(2) 0.018(2) 0.000 -0.0024(14) 0.000
Pd5 0.0101(12) 0.0156(13) 0.0216(15) -0.0012(11) -0.0016(10) 0.0027(9)
Pd6 0.0129(12) 0.0116(13) 0.0186(14) 0.0013(10) 0.0003(10) -0.0013(9)
Pd7 0.0129(17) 0.0160(19) 0.016(2) 0.000 -0.0011(14) 0.000
Se1 0.0125(16) 0.0186(18) 0.0265(19) -0.0031(14) 0.0019(13) 0.0034(13)
Se2 0.0108(15) 0.0113(17) 0.0274(19) -0.0004(13) 0.0026(13) -0.0015(12)
Se3 0.011(2) 0.028(3) 0.026(3) 0.000 -0.0031(19) 0.000
Se4 0.016(2) 0.027(3) 0.015(2) 0.000 0.0004(18) 0.000
Se5 0.012(2) 0.027(3) 0.019(3) 0.000 -0.0062(18) 0.000
Se6 0.022(2) 0.015(2) 0.020(3) 0.000 0.0049(19) 0.000
Na1 0.010(5) 0.033(7) 0.024(7) 0.015(5) -0.001(5) -0.005(5)
Na2 0.015(9) 0.034(11) 0.059(13) 0.000 0.009(8) 0.000
Na3 0.03(2) 0.09(3) -0.014(15) 0.000 -0.006(14) 0.000
Na4 0.026(14) 0.031(15) 0.057(19) -0.003(13) 0.009(12) 0.010(12)

loop_
_atom_type_symbol
_atom_type_description
_atom_type_scat_dispersion_real
_atom_type_scat_dispersion_imag
_atom_type_scat_source
O O 0.0106 0.0060 'International Tables Vol C Tables 4.2.6.8 and 6.1.1.4'
H H 0.0000 0.0000 'International Tables Vol C Tables 4.2.6.8 and 6.1.1.4'
Na Na 0.0362 0.0249 'International Tables Vol C Tables 4.2.6.8 and 6.1.1.4'
Co Co 0.3494 0.9721 'International Tables Vol C Tables 4.2.6.8 and 6.1.1.4'
Se Se -0.0929 2.2259 'International Tables Vol C Tables 4.2.6.8 and 6.1.1.4'
Pd Pd -0.9988 1.0072 'International Tables Vol C Tables 4.2.6.8 and 6.1.1.4'

loop_
_geom_angle_atom_site_label_1
_geom_angle_atom_site_label_2
_geom_angle_atom_site_label_3
_geom_angle
_geom_angle_site_symmetry_1
_geom_angle_site_symmetry_3
O1 Co1 O3 71.5(5) . .
O1 Co1 O3 71.5(5) . 7_565
O3 Co1 O3 110.9(9) . 7_565
O1 Co1 O6 109.2(5) . .
O3 Co1 O6 71.0(6) . .
O3 Co1 O6 178.1(6) 7_565 .
O1 Co1 O6 109.2(5) . 7_565
O3 Co1 O6 178.1(6) . 7_565
O3 Co1 O6 71.0(6) 7_565 7_565
O6 Co1 O6 107.2(8) . 7_565
O1 Co1 O5 178.7(8) . .
O3 Co1 O5 107.8(6) . .
O3 Co1 O5 107.8(6) 7_565 .
O6 Co1 O5 71.5(6) . .
O6 Co1 O5 71.5(6) 7_565 .
O1 Co1 O2 108.2(9) . .
O3 Co1 O2 69.7(5) . .
O3 Co1 O2 69.7(5) 7_565 .
O6 Co1 O2 111.6(5) . .
O6 Co1 O2 111.6(5) 7_565 .
O5 Co1 O2 70.5(9) . .
O1 Co1 O4 70.2(8) . .
O3 Co1 O4 109.6(5) . .
O3 Co1 O4 109.6(5) 7_565 .
O6 Co1 O4 69.2(5) . .
O6 Co1 O4 69.2(5) 7_565 .
O5 Co1 O4 111.1(9) . .
O2 Co1 O4 178.4(9) . .
O6 Pd1 O5 83.2(9) . .
O6 Pd1 O1S1 93.1(7) . .
O5 Pd1 O1S1 176.3(9) . .
O6 Pd1 O1S4 175.8(7) . .
O5 Pd1 O1S4 92.7(9) . .
O1S1 Pd1 O1S4 91.0(7) . .
O6 Pd1 Na1 137.9(5) . 6_655
O5 Pd1 Na1 136.2(7) . 6_655
O1S1 Pd1 Na1 47.4(6) . 6_655
O1S4 Pd1 Na1 45.8(5) . 6_655
O3 Pd2 O6 81.7(7) . .
O3 Pd2 O2S1 175.0(7) . .
O6 Pd2 O2S1 93.3(7) . .
O3 Pd2 O2S2 94.8(7) . .
O6 Pd2 O2S2 176.4(7) . .
O2S1 Pd2 O2S2 90.2(7) . .
O3 Pd2 Na2 137.7(5) . .
O6 Pd2 Na2 138.6(5) . .
O2S1 Pd2 Na2 47.2(6) . .
O2S2 Pd2 Na2 45.0(6) . .
O3 Pd3 O2 82.1(9) . .
O3 Pd3 O3S3 175.5(7) . .
O2 Pd3 O3S3 94.1(8) . .
O3 Pd3 O3S2 94.6(7) . .
O2 Pd3 O3S2 176.0(8) . .
O3S3 Pd3 O3S2 89.2(7) . .
O3 Pd3 Pd6 34.1(5) . .
O2 Pd3 Pd6 94.6(7) . .
O3S3 Pd3 Pd6 144.7(5) . .
O3S2 Pd3 Pd6 84.0(5) . .
O3 Pd3 Pd4 95.0(5) . .
O2 Pd3 Pd4 33.7(7) . .
O3S3 Pd3 Pd4 83.1(5) . .
O3S2 Pd3 Pd4 145.1(5) . .
Pd6 Pd3 Pd4 120.62(9) . .
O3 Pd3 Na1 135.0(5) . .
O2 Pd3 Na1 137.3(7) . .
O3S3 Pd3 Na1 47.6(5) . .
O3S2 Pd3 Na1 46.6(5) . .
Pd6 Pd3 Na1 107.8(2) . .
Pd4 Pd3 Na1 129.7(2) . .
O5 Pd4 O2 83.1(10) . .
O5 Pd4 O4S4 93.8(10) . .
O2 Pd4 O4S4 176.9(10) . .
O5 Pd4 O4S3 176.1(11) . .
O2 Pd4 O4S3 93.1(11) . .
O4S4 Pd4 O4S3 90.0(11) . .
O5 Pd4 Pd3 95.3(6) . .
O2 Pd4 Pd3 33.5(2) . .
O4S4 Pd4 Pd3 147.5(2) . .
O4S3 Pd4 Pd3 81.5(7) . .
O5 Pd4 Pd3 95.3(6) . 7_565
O2 Pd4 Pd3 33.5(2) . 7_565
O4S4 Pd4 Pd3 147.5(2) . 7_565
O4S3 Pd4 Pd3 81.4(7) . 7_565
Pd3 Pd4 Pd3 62.16(9) . 7_565
O6 Pd5 O4 82.2(8) . .
O6 Pd5 O5S1 95.8(7) . .
O4 Pd5 O5S1 177.8(9) . .
O6 Pd5 O5S5 175.7(7) . .
O4 Pd5 O5S5 94.0(8) . .
O5S1 Pd5 O5S5 88.1(7) . .
O6 Pd5 Na4 136.7(6) . .
O4 Pd5 Na4 123.6(8) . .
O5S1 Pd5 Na4 58.5(7) . .
O5S5 Pd5 Na4 44.6(7) . .
O6 Pd5 Pd5 94.9(5) . 7_565
O4 Pd5 Pd5 33.7(6) . 7_565
O5S1 Pd5 Pd5 146.4(5) . 7_565
O5S5 Pd5 Pd5 82.8(5) . 7_565
Na4 Pd5 Pd5 126.3(4) . 7_565
O6 Pd5 Na4 141.2(6) . 5_655
O4 Pd5 Na4 135.4(8) . 5_655
O5S1 Pd5 Na4 46.5(6) . 5_655
O5S5 Pd5 Na4 42.9(7) . 5_655
Na4 Pd5 Na4 38.8(8) . 5_655
Pd5 Pd5 Na4 112.6(4) 7_565 5_655
O3 Pd6 O1 81.4(8) . .
O3 Pd6 O6S2 94.2(7) . .
O1 Pd6 O6S2 175.5(8) . .
O3 Pd6 O6S6 176.8(7) . .
O1 Pd6 O6S6 95.4(8) . .
O6S2 Pd6 O6S6 89.0(7) . .
O3 Pd6 Pd3 33.6(5) . .
O1 Pd6 Pd3 95.7(7) . .
O6S2 Pd6 Pd3 80.8(5) . .
O6S6 Pd6 Pd3 147.0(5) . .
O3 Pd6 Na1 139.0(5) . 5
O1 Pd6 Na1 137.5(7) . 5
O6S2 Pd6 Na1 46.6(5) . 5
O6S6 Pd6 Na1 44.2(5) . 5
Pd3 Pd6 Na1 125.16(19) . 5
O1 Pd7 O4 83.0(10) . .
O1 Pd7 O7S5 175.8(10) . .
O4 Pd7 O7S5 92.8(10) . .
O1 Pd7 O7S6 93.1(10) . .
O4 Pd7 O7S6 176.2(10) . .
O7S5 Pd7 O7S6 91.1(10) . .
O1S1 Se1 O2S1 105.6(9) . .
O1S1 Se1 O5S1 105.3(9) . .
O2S1 Se1 O5S1 102.3(8) . .
O6S2 Se2 O2S2 105.6(8) . .
O6S2 Se2 O3S2 105.9(8) . .
O2S2 Se2 O3S2 102.6(8) . .
O4S3 Se3 O3S3 104.2(8) . 7_565
O4S3 Se3 O3S3 104.2(8) . .
O3S3 Se3 O3S3 106.5(12) 7_565 .
O1S4 Se4 O1S4 105.8(12) 7_565 .
O1S4 Se4 O4S4 104.4(8) 7_565 .
O1S4 Se4 O4S4 104.4(8) . .
O7S5 Se5 O5S5 105.3(8) . 7_565
O7S5 Se5 O5S5 105.3(8) . .
O5S5 Se5 O5S5 105.0(12) 7_565 .
O6S6 Se6 O6S6 105.1(12) 7_565 .
O6S6 Se6 O7S6 105.3(8) 7_565 .
O6S6 Se6 O7S6 105.3(8) . .
Pd7 O1 Pd6 115.3(7) . 7_565
Pd7 O1 Pd6 115.3(7) . .
Pd6 O1 Pd6 112.2(11) 7_565 .
Pd7 O1 Co1 104.9(10) . .
Pd6 O1 Co1 103.8(8) 7_565 .
Pd6 O1 Co1 103.8(8) . .
Pd3 O2 Pd3 119.3(12) . 7_565
Pd3 O2 Pd4 112.8(8) . .
Pd3 O2 Pd4 112.8(8) 7_565 .
Pd3 O2 Co1 103.3(8) . .
Pd3 O2 Co1 103.3(8) 7_565 .
Pd4 O2 Co1 102.8(10) . .
Pd3 O3 Pd6 112.3(8) . .
Pd3 O3 Pd2 116.6(8) . .
Pd6 O3 Pd2 113.7(8) . .
Pd3 O3 Co1 104.9(7) . .
Pd6 O3 Co1 103.3(7) . .
Pd2 O3 Co1 104.3(7) . .
Pd7 O4 Pd5 116.7(7) . .
Pd7 O4 Pd5 116.7(7) . 7_565
Pd5 O4 Pd5 112.7(11) . 7_565
Pd7 O4 Co1 101.8(10) . .
Pd5 O4 Co1 103.1(8) . .
Pd5 O4 Co1 103.1(8) 7_565 .
Pd4 O5 Pd1 115.8(8) . .
Pd4 O5 Pd1 115.8(8) . 7_565
Pd1 O5 Pd1 114.1(12) . 7_565
Pd4 O5 Co1 103.7(11) . .
Pd1 O5 Co1 102.4(8) . .
Pd1 O5 Co1 102.4(8) 7_565 .
Pd5 O6 Pd1 116.6(8) . .
Pd5 O6 Pd2 114.2(8) . .
Pd1 O6 Pd2 112.7(8) . .
Pd5 O6 Co1 105.5(7) . .
Pd1 O6 Co1 102.9(7) . .
Pd2 O6 Co1 103.1(7) . .
Se1 O1S1 Pd1 124.5(11) . .
Se1 O1S1 Na1 138.2(10) . 6_655
Pd1 O1S1 Na1 94.0(8) . 6_655
Se4 O1S4 Pd1 123.8(10) . .
Se4 O1S4 Na1 137.0(10) . 6_655
Pd1 O1S4 Na1 95.6(7) . 6_655
Se1 O2S1 Pd2 124.6(10) . .
Se1 O2S1 Na2 137.2(10) . .
Pd2 O2S1 Na2 93.5(7) . .
Se2 O2S2 Pd2 122.8(9) . .
Se2 O2S2 Na2 138.8(10) . .
Pd2 O2S2 Na2 95.3(7) . .
Se2 O3S2 Pd3 122.6(9) . .
Se2 O3S2 Na1 129.4(9) . .
Pd3 O3S2 Na1 94.8(7) . .
Se3 O3S3 Pd3 123.0(9) . .
Se3 O3S3 Na1 139.5(9) . .
Pd3 O3S3 Na1 93.5(7) . .
Se3 O4S3 Pd4 123.2(17) . .
Se4 O4S4 Pd4 123.0(15) . .
Se1 O5S1 Pd5 122.3(9) . .
Se1 O5S1 Na4 140.4(10) . 5_655
Pd5 O5S1 Na4 96.7(9) . 5_655
Se1 O5S1 Na4 134.8(10) . .
Pd5 O5S1 Na4 83.4(7) . .
Na4 O5S1 Na4 49.1(10) 5_655 .
Se5 O5S5 Pd5 122.2(9) . .
Se5 O5S5 Na4 123.8(12) . .
Pd5 O5S5 Na4 97.1(9) . .
Se5 O5S5 Na4 134.8(11) . 5_655
Pd5 O5S5 Na4 100.5(10) . 5_655
Na4 O5S5 Na4 56.8(11) . 5_655
Se2 O6S2 Pd6 124.3(9) . .
Se2 O6S2 Na1 136.0(10) . 5
Pd6 O6S2 Na1 96.5(7) . 5
Se6 O6S6 Pd6 122.5(10) . .
Se6 O6S6 Na1 135.9(10) . 5
Pd6 O6S6 Na1 99.1(8) . 5
Se5 O7S5 Pd7 123.3(14) . .
Se6 O7S6 Pd7 123.9(14) . .
Se6 O7S6 Na3 123.5(15) . .
Pd7 O7S6 Na3 112.5(13) . .
O3S2 Na1 O1S4 152.6(8) . 6
O3S2 Na1 O6S6 91.9(7) . 5
O1S4 Na1 O6S6 112.0(7) 6 5
O3S2 Na1 O3S3 73.7(6) . .
O1S4 Na1 O3S3 88.5(7) 6 .
O6S6 Na1 O3S3 153.0(8) 5 .
O3S2 Na1 O1S1 122.4(7) . 6
O1S4 Na1 O1S1 75.4(7) 6 6
O6S6 Na1 O1S1 83.2(7) 5 6
O3S3 Na1 O1S1 85.5(7) . 6
O3S2 Na1 O6S2 80.3(6) . 5
O1S4 Na1 O6S2 94.2(7) 6 5
O6S6 Na1 O6S2 72.1(6) 5 5
O3S3 Na1 O6S2 125.6(7) . 5
O1S1 Na1 O6S2 147.4(7) 6 5
O3S2 Na1 Pd3 38.6(4) . .
O1S4 Na1 Pd3 116.5(6) 6 .
O6S6 Na1 Pd3 130.5(5) 5 .
O3S3 Na1 Pd3 38.9(4) . .
O1S1 Na1 Pd3 117.4(5) 6 .
O6S2 Na1 Pd3 95.0(5) 5 .
O3S2 Na1 Pd1 147.0(6) . 6
O1S4 Na1 Pd1 38.5(5) 6 6
O6S6 Na1 Pd1 107.4(5) 5 6
O3S3 Na1 Pd1 77.4(5) . 6
O1S1 Na1 Pd1 38.6(5) 6 6
O6S2 Na1 Pd1 130.6(5) 5 6
Pd3 Na1 Pd1 116.2(3) . 6
O3S2 Na1 Pd6 92.8(5) . 5
O1S4 Na1 Pd6 98.7(5) 6 5
O6S6 Na1 Pd6 36.6(5) 5 5
O3S3 Na1 Pd6 161.1(6) . 5
O1S1 Na1 Pd6 113.2(6) 6 5
O6S2 Na1 Pd6 36.8(4) 5 5
Pd3 Na1 Pd6 123.5(3) . 5
Pd1 Na1 Pd6 118.8(3) 6 5
Na3 Na2 O2S2 99.6(8) 2_554 .
Na3 Na2 O2S2 99.6(8) 2_554 7
O2S2 Na2 O2S2 96.3(11) . 7
Na3 Na2 O2S1 106.6(9) 2_554 7
O2S2 Na2 O2S1 153.7(11) . 7
O2S2 Na2 O2S1 77.3(6) 7 7
Na3 Na2 O2S1 106.6(9) 2_554 .
O2S2 Na2 O2S1 77.3(6) . .
O2S2 Na2 O2S1 153.7(11) 7 .
O2S1 Na2 O2S1 97.1(10) 7 .
Na3 Na2 Pd2 98.2(3) 2_554 7
O2S2 Na2 Pd2 134.8(8) . 7
O2S2 Na2 Pd2 39.7(4) 7 7
O2S1 Na2 Pd2 39.3(4) 7 7
O2S1 Na2 Pd2 135.1(7) . 7
Na3 Na2 Pd2 98.2(3) 2_554 .
O2S2 Na2 Pd2 39.7(4) . .
O2S2 Na2 Pd2 134.8(8) 7 .
O2S1 Na2 Pd2 135.1(7) 7 .
O2S1 Na2 Pd2 39.3(4) . .
Pd2 Na2 Pd2 163.5(7) 7 .
Na2 Na3 O1W 131.1(8) 2 .
Na2 Na3 O1W 131.1(8) 2 7_565
O1W Na3 O1W 97.2(16) . 7_565
Na2 Na3 O7S6 115.0(14) 2 .
O1W Na3 O7S6 77.6(10) . .
O1W Na3 O7S6 77.6(10) 7_565 .
Na2 Na3 O4W 113.3(11) 2 7_565
O1W Na3 O4W 92.3(13) . 7_565
O1W Na3 O4W 47.8(10) 7_565 7_565
O7S6 Na3 O4W 123.0(12) . 7_565
Na2 Na3 O4W 113.3(11) 2 .
O1W Na3 O4W 47.8(10) . .
O1W Na3 O4W 92.3(13) 7_565 .
O7S6 Na3 O4W 123.0(12) . .
O4W Na3 O4W 56.7(13) 7_565 .
Na4 Na4 O3W 149(2) 5_655 2
Na4 Na4 O5W 128(2) 5_655 .
O3W Na4 O5W 82.5(14) 2 .
Na4 Na4 O5S5 62.2(12) 5_655 .
O3W Na4 O5S5 106.8(13) 2 .
O5W Na4 O5S5 123.9(15) . .
Na4 Na4 O5S5 61.0(11) 5_655 5_655
O3W Na4 O5S5 121.8(14) 2 5_655
O5W Na4 O5S5 91.7(13) . 5_655
O5S5 Na4 O5S5 123.2(11) . 5_655
Na4 Na4 O6W 135(2) 5_655 .
O3W Na4 O6W 68.6(14) 2 .
O5W Na4 O6W 30.1(13) . .
O5S5 Na4 O6W 152.1(15) . .
O5S5 Na4 O6W 78.1(13) 5_655 .
Na4 Na4 O5S1 73.5(12) 5_655 5_655
O3W Na4 O5S1 78.7(11) 2 5_655
O5W Na4 O5S1 143.0(16) . 5_655
O5S5 Na4 O5S1 92.1(10) . 5_655
O5S5 Na4 O5S1 72.2(8) 5_655 5_655
O6W Na4 O5S1 112.9(15) . 5_655
Na4 Na4 O5S1 57.4(12) 5_655 .
O3W Na4 O5S1 148.2(12) 2 .
O5W Na4 O5S1 77.4(13) . .
O5S5 Na4 O5S1 66.4(9) . .
O5S5 Na4 O5S1 83.5(9) 5_655 .
O6W Na4 O5S1 102.3(14) . .
O5S1 Na4 O5S1 130.9(10) 5_655 .
Na4 Na4 Pd5 73.2(12) 5_655 .
O3W Na4 Pd5 117.4(10) 2 .
O5W Na4 Pd5 87.5(12) . .
O5S5 Na4 Pd5 38.3(6) . .
O5S5 Na4 Pd5 120.1(11) 5_655 .
O6W Na4 Pd5 117.6(14) . .
O5S1 Na4 Pd5 129.4(10) 5_655 .
O5S1 Na4 Pd5 38.1(5) . .
Na4 Na4 Pd5 68.0(11) 5_655 5_655
O3W Na4 Pd5 96.8(10) 2 5_655
O5W Na4 Pd5 116.5(12) . 5_655
O5S5 Na4 Pd5 117.0(9) . 5_655
O5S5 Na4 Pd5 36.5(5) 5_655 5_655
O6W Na4 Pd5 90.8(13) . 5_655
O5S1 Na4 Pd5 36.7(5) 5_655 5_655
O5S1 Na4 Pd5 114.2(8) . 5_655
Pd5 Na4 Pd5 141.2(8) . 5_655
O6W O5W Na4 82(3) . .
O5W O6W O6W 120(3) . 7
O5W O6W Na4 68(3) . .
O6W O6W Na4 150.3(12) 7 .

loop_
_geom_bond_atom_site_label_1
_geom_bond_atom_site_label_2
_geom_bond_distance
_geom_bond_site_symmetry_2
Co1 O1 2.19(2) .
Co1 O3 2.212(16) .
Co1 O3 2.212(16) 7_565
Co1 O6 2.218(16) .
Co1 O6 2.218(16) 7_565
Co1 O5 2.23(3) .
Co1 O2 2.25(2) .
Co1 O4 2.26(2) .
Pd1 O6 1.960(16) .
Pd1 O5 1.958(13) .
Pd1 O1S1 2.061(18) .
Pd1 O1S4 2.065(18) .
Pd1 Na1 3.299(10) 6_655
Pd2 O3 1.952(16) .
Pd2 O6 1.980(16) .
Pd2 O2S1 2.020(18) .
Pd2 O2S2 2.044(17) .
Pd2 Na2 3.186(4) .
Pd3 O3 1.937(16) .
Pd3 O2 1.943(12) .
Pd3 O3S3 2.046(17) .
Pd3 O3S2 2.039(16) .
Pd3 Pd6 3.241(3) .
Pd3 Pd4 3.247(3) .
Pd3 Na1 3.255(9) .
Pd4 O5 1.95(2) .
Pd4 O2 1.96(3) .
Pd4 O4S4 2.04(3) .
Pd4 O4S3 2.07(3) .
Pd4 Pd3 3.247(3) 7_565
Pd5 O6 1.927(16) .
Pd5 O4 1.948(13) .
Pd5 O5S1 2.012(17) .
Pd5 O5S5 2.023(18) .
Pd5 Na4 3.24(2) .
Pd5 Pd5 3.243(4) 7_565
Pd5 Na4 3.34(2) 5_655
Pd6 O3 1.965(17) .
Pd6 O1 1.976(12) .
Pd6 O6S2 2.038(17) .
Pd6 O6S6 2.041(18) .
Pd6 Na1 3.376(10) 5
Pd7 O1 1.93(2) .
Pd7 O4 1.94(2) .
Pd7 O7S5 2.05(2) .
Pd7 O7S6 2.08(3) .
Se1 O1S1 1.665(19) .
Se1 O2S1 1.714(18) .
Se1 O5S1 1.740(17) .
Se2 O6S2 1.667(17) .
Se2 O2S2 1.713(17) .
Se2 O3S2 1.724(16) .
Se3 O4S3 1.71(3) .
Se3 O3S3 1.703(18) 7_565
Se3 O3S3 1.703(18) .
Se4 O1S4 1.695(18) 7_565
Se4 O1S4 1.695(18) .
Se4 O4S4 1.71(3) .
Se5 O7S5 1.70(2) .
Se5 O5S5 1.726(18) 7_565
Se5 O5S5 1.726(18) .
Se6 O6S6 1.692(18) 7_565
Se6 O6S6 1.692(18) .
Se6 O7S6 1.72(3) .
O1 Pd6 1.975(12) 7_565
O2 Pd3 1.943(12) 7_565
O4 Pd5 1.948(13) 7_565
O5 Pd1 1.958(13) 7_565
O1S1 Na1 2.44(2) 6_655
O1S4 Na1 2.38(2) 6_655
O2S1 Na2 2.34(2) .
O2S2 Na2 2.26(2) .
O3S2 Na1 2.373(18) .
O3S3 Na1 2.41(2) .
O5S1 Na4 2.44(3) 5_655
O5S1 Na4 2.78(3) .
O5S5 Na4 2.29(3) .
O5S5 Na4 2.31(3) 5_655
O6S2 Na1 2.47(2) 5
O6S6 Na1 2.39(2) 5
O7S6 Na3 2.62(4) .
Na1 O1S4 2.38(2) 6
Na1 O6S6 2.39(2) 5
Na1 O1S1 2.44(2) 6
Na1 O6S2 2.47(2) 5
Na1 Pd1 3.299(10) 6
Na1 Pd6 3.376(10) 5
Na2 Na3 2.24(3) 2_554
Na2 O2S2 2.26(2) 7
Na2 O2S1 2.34(2) 7
Na2 Pd2 3.186(3) 7
Na3 Na2 2.24(3) 2
Na3 O1W 2.42(3) .
Na3 O1W 2.42(3) 7_565
Na3 O4W 2.92(4) 7_565
Na3 O4W 2.92(4) .
Na4 Na4 2.19(5) 5_655
Na4 O3W 2.23(4) 2
Na4 O5W 2.22(4) .
Na4 O5S5 2.31(3) 5_655
Na4 O6W 2.37(5) .
Na4 O5S1 2.44(3) 5_655
Na4 Pd5 3.34(2) 5_655
O3W Na4 2.23(4) 2_554
O5W O6W 1.20(5) .
O6W O6W 1.70(9) 7
